data_4103780
loop_
_publ_author_name
'Robert Webster'
'Christian B\"oing'
'Mark Lautens'

_publ_section_title
;
 Reagent-Controlled Regiodivergent Resolution of Unsymmetrical Oxabicyclic
 Alkenes Using a Cationic Rhodium Catalyst
;
_journal_name_full 'Journal of the American Chemical Society'
_journal_page_first 444
_journal_page_last 445
_journal_paper_doi 10.1021/ja807942m
_journal_volume 131
_journal_year 2009
_chemical_absolute_configuration rmad
_chemical_compound_source 'Synthesized by the authors. See text'
_chemical_formula_moiety 'C15 H17 F2 N O2'
_chemical_formula_sum 'C15 H17 F2 N O2'
_chemical_formula_weight 281.30
_chemical_name_systematic
;
 ?
;
_space_group_IT_number 4
_symmetry_cell_setting monoclinic
_symmetry_space_group_name_Hall 'P 2yb'
_symmetry_space_group_name_H-M 'P 1 21 1'
_atom_sites_solution_hydrogens geom
_atom_sites_solution_primary direct
_atom_sites_solution_secondary difmap
_audit_creation_method SHELXL-97
_cell_angle_alpha 90
_cell_angle_beta 91.663(2)
_cell_angle_gamma 90
_cell_formula_units_Z 2
_cell_length_a 7.5519(6)
_cell_length_b 7.8449(6)
_cell_length_c 11.5761(8)
_cell_measurement_reflns_used 8416
_cell_measurement_temperature 200
_cell_measurement_theta_max 72.52
_cell_measurement_theta_min 3.82
_cell_volume 685.52(9)
_computing_cell_refinement 'SAINT V7.34A (Bruker AXS, 2006b)'
_computing_data_collection 'APEX2 v2.1-0 (Bruker AXS, 2006a)'
_computing_data_reduction 'SAINT V7.34A (Bruker AXS, 2006b)'
_computing_molecular_graphics 'SHELXTL v6.12 (Bruker AXS, 2001)'
_computing_publication_material 'UdMX (Maris, 2004)'
_computing_structure_refinement 'SHELXL97 (Sheldrick, 2008)'
_computing_structure_solution 'SHELXS97 (Sheldrick, 2008)'
_diffrn_ambient_temperature 200
_diffrn_detector_area_resol_mean 5.5
_diffrn_measured_fraction_theta_full 0.993
_diffrn_measured_fraction_theta_max 0.993
_diffrn_measurement_device_type 'Bruker Smart 6000'
_diffrn_measurement_method \w
_diffrn_radiation_monochromator 'Montel 200 optics'
_diffrn_radiation_source 'Rotating Anode'
_diffrn_radiation_type CuK\a
_diffrn_radiation_wavelength 1.54178
_diffrn_reflns_av_R_equivalents 0.044
_diffrn_reflns_av_sigmaI/netI 0.0361
_diffrn_reflns_limit_h_max 9
_diffrn_reflns_limit_h_min -9
_diffrn_reflns_limit_k_max 8
_diffrn_reflns_limit_k_min -9
_diffrn_reflns_limit_l_max 14
_diffrn_reflns_limit_l_min -14
_diffrn_reflns_number 8908
_diffrn_reflns_theta_full 72.73
_diffrn_reflns_theta_max 72.73
_diffrn_reflns_theta_min 3.82
_exptl_absorpt_coefficient_mu 0.915
_exptl_absorpt_correction_T_max 0.8328
_exptl_absorpt_correction_T_min 0.6579
_exptl_absorpt_correction_type multi-scan
_exptl_absorpt_process_details 'Sadabs (Sheldrick, 2004)'
_exptl_crystal_colour Colorless
_exptl_crystal_density_diffrn 1.363
_exptl_crystal_density_method 'not measured'
_exptl_crystal_description block
_exptl_crystal_F_000 296
_exptl_crystal_size_max 0.36
_exptl_crystal_size_mid 0.36
_exptl_crystal_size_min 0.20
_refine_diff_density_max 0.248
_refine_diff_density_min -0.395
_refine_diff_density_rms 0.100
_refine_ls_abs_structure_details 'Flack H D (1983), 978 Friedel Pairs'
_refine_ls_abs_structure_Flack 0.01(12)
_refine_ls_extinction_coef 0.425(15)
_refine_ls_extinction_expression Fc^*^=kFc[1+0.001xFc^2^\l^3^/sin(2\q)]^-1/4^
_refine_ls_extinction_method SHELXL
_refine_ls_goodness_of_fit_ref 1.160
_refine_ls_hydrogen_treatment constr
_refine_ls_matrix_type full
_refine_ls_number_parameters 185
_refine_ls_number_reflns 2455
_refine_ls_number_restraints 1
_refine_ls_restrained_S_all 1.159
_refine_ls_R_factor_all 0.0521
_refine_ls_R_factor_gt 0.0520
_refine_ls_shift/su_max 0.000
_refine_ls_shift/su_mean 0.000
_refine_ls_structure_factor_coef Fsqd
_refine_ls_weighting_details 'calc w=1/[\s^2^(Fo^2^)+(0.0804P)^2^+0.0160P] where P=(Fo^2^+2Fc^2^)/3'
_refine_ls_weighting_scheme calc
_refine_ls_wR_factor_gt 0.1096
_refine_ls_wR_factor_ref 0.1098
_reflns_number_gt 2441
_reflns_number_total 2455
_reflns_threshold_expression I>2\s(I)
_cod_data_source_file ja807942m_si_002.cif
_cod_data_source_block lough9
_cod_depositor_comments
;
The following automatic conversions were performed:

'_geom_bond_publ_flag' value 'Y' changed to 'y' according to the
built-in table from CIF Core dictionary named 'cif_core.dic' version
2.4.1 from 2010-06-29 (22 times).

'_geom_angle_publ_flag' value 'Y'
changed to 'y' according to the built-in table from CIF Core
dictionary named 'cif_core.dic' version 2.4.1 from 2010-06-29 (33
times).

Automatic conversion script
Id: cif_fix_values 1715 2011-07-08 13:25:40Z adriana 
;
_cod_database_code 4103780

loop_
_symmetry_equiv_pos_as_xyz
'x, y, z'
'-x, y+1/2, -z'

loop_
_atom_site_label
_atom_site_type_symbol
_atom_site_fract_x
_atom_site_fract_y
_atom_site_fract_z
_atom_site_U_iso_or_equiv
_atom_site_adp_type
_atom_site_occupancy
_atom_site_symmetry_multiplicity
_atom_site_calc_flag
_atom_site_refinement_flags
C1 C -0.31493(18) 0.4381(2) 0.43897(11) 0.0384(4) Uani 1 1 d .
C2 C -0.24502(18) 0.2767(2) 0.44217(12) 0.0377(4) Uani 1 1 d .
H2 H -0.2916 0.1935 0.4926 0.045 Uiso 1 1 calc R
C3 C -0.10485(17) 0.2352(2) 0.37093(11) 0.0330(3) Uani 1 1 d .
C4 C -0.02736(19) 0.0641(2) 0.37173(13) 0.0386(3) Uani 1 1 d .
H4 H -0.0567 -0.0136 0.4312 0.046 Uiso 1 1 calc R
C5 C 0.08345(19) 0.0154(2) 0.29074(13) 0.0390(3) Uani 1 1 d .
H5 H 0.1349 -0.0950 0.2948 0.047 Uiso 1 1 calc R
C6 C 0.12884(16) 0.1329(2) 0.19244(11) 0.0333(3) Uani 1 1 d .
H6 H 0.0303 0.1205 0.1335 0.040 Uiso 1 1 calc R
C7 C 0.12805(17) 0.32217(19) 0.22950(11) 0.0315(3) Uani 1 1 d .
C8 C -0.03799(17) 0.3600(2) 0.29653(11) 0.0321(3) Uani 1 1 d .
C9 C -0.11159(19) 0.5228(2) 0.29379(12) 0.0372(3) Uani 1 1 d .
H9 H -0.0668 0.6075 0.2438 0.045 Uiso 1 1 calc R
C10 C -0.2512(2) 0.5596(2) 0.36496(13) 0.0405(4) Uani 1 1 d .
C11 C 0.2632(2) 0.0059(3) 0.02233(12) 0.0444(4) Uani 1 1 d .
H11A H 0.1662 0.0617 -0.0229 0.053 Uiso 1 1 calc R
H11B H 0.2290 -0.1139 0.0364 0.053 Uiso 1 1 calc R
C12 C 0.4330(2) 0.0117(3) -0.04435(13) 0.0468(4) Uani 1 1 d .
H12A H 0.4147 -0.0489 -0.1187 0.056 Uiso 1 1 calc R
H12B H 0.4625 0.1318 -0.0616 0.056 Uiso 1 1 calc R
C13 C 0.60203(19) 0.0152(3) 0.12954(13) 0.0451(4) Uani 1 1 d .
H13A H 0.6355 0.1361 0.1187 0.054 Uiso 1 1 calc R
H13B H 0.6996 -0.0420 0.1734 0.054 Uiso 1 1 calc R
C14 C 0.43328(18) 0.0056(2) 0.19779(12) 0.0416(4) Uani 1 1 d .
H14A H 0.3999 -0.1149 0.2101 0.050 Uiso 1 1 calc R
H14B H 0.4521 0.0603 0.2743 0.050 Uiso 1 1 calc R
F1 F -0.44846(12) 0.48101(16) 0.50881(7) 0.0498(3) Uani 1 1 d .
F2 F -0.32574(14) 0.71670(17) 0.36324(10) 0.0585(3) Uani 1 1 d .
N1 N 0.29211(15) 0.09416(18) 0.13202(10) 0.0354(3) Uani 1 1 d .
O1 O 0.12332(13) 0.42663(16) 0.12926(8) 0.0401(3) Uani 1 1 d .
H1 H 0.2137 0.4080 0.0906 0.060 Uiso 1 1 calc R
O2 O 0.57773(15) -0.06480(16) 0.01917(10) 0.0469(3) Uani 1 1 d .
C15 C 0.28845(17) 0.3700(2) 0.30675(12) 0.0393(3) Uani 1 1 d .
H15A H 0.2837 0.4917 0.3253 0.059 Uiso 1 1 calc R
H15B H 0.3976 0.3455 0.2661 0.059 Uiso 1 1 calc R
H15C H 0.2868 0.3033 0.3783 0.059 Uiso 1 1 calc R

loop_
_atom_site_aniso_label
_atom_site_aniso_U_11
_atom_site_aniso_U_22
_atom_site_aniso_U_33
_atom_site_aniso_U_23
_atom_site_aniso_U_13
_atom_site_aniso_U_12
C1 0.0273(6) 0.0561(10) 0.0320(6) -0.0095(6) 0.0047(5) 0.0018(6)
C2 0.0304(6) 0.0503(9) 0.0327(7) -0.0019(6) 0.0052(5) -0.0054(6)
C3 0.0282(6) 0.0417(8) 0.0294(6) 0.0001(5) 0.0028(4) -0.0024(5)
C4 0.0351(7) 0.0418(8) 0.0393(7) 0.0049(6) 0.0074(5) -0.0043(6)
C5 0.0355(7) 0.0360(8) 0.0459(7) 0.0005(6) 0.0067(5) -0.0013(6)
C6 0.0274(6) 0.0421(8) 0.0304(6) -0.0027(6) 0.0038(5) 0.0012(5)
C7 0.0278(6) 0.0382(7) 0.0288(6) 0.0033(5) 0.0042(4) 0.0004(5)
C8 0.0275(6) 0.0392(8) 0.0296(6) -0.0003(5) 0.0022(5) 0.0001(5)
C9 0.0372(7) 0.0401(8) 0.0347(6) 0.0003(5) 0.0057(5) 0.0042(6)
C10 0.0362(7) 0.0457(9) 0.0398(7) -0.0058(6) 0.0026(5) 0.0086(6)
C11 0.0432(8) 0.0548(10) 0.0355(7) -0.0100(7) 0.0048(5) 0.0024(7)
C12 0.0519(9) 0.0518(10) 0.0374(7) -0.0057(6) 0.0133(6) 0.0057(7)
C13 0.0352(7) 0.0543(10) 0.0464(8) -0.0009(7) 0.0086(5) 0.0056(6)
C14 0.0341(7) 0.0539(9) 0.0371(7) 0.0040(6) 0.0065(5) 0.0102(6)
F1 0.0351(4) 0.0717(8) 0.0433(5) -0.0126(5) 0.0130(3) 0.0054(4)
F2 0.0594(6) 0.0525(6) 0.0643(6) 0.0001(5) 0.0163(5) 0.0210(5)
N1 0.0318(6) 0.0443(7) 0.0303(6) -0.0022(5) 0.0047(4) 0.0051(5)
O1 0.0388(5) 0.0468(6) 0.0354(5) 0.0096(5) 0.0102(4) 0.0050(5)
O2 0.0466(6) 0.0462(7) 0.0489(6) -0.0035(5) 0.0172(5) 0.0076(5)
C15 0.0321(7) 0.0474(8) 0.0383(6) -0.0031(6) 0.0018(5) -0.0041(6)

loop_
_atom_type_symbol
_atom_type_description
_atom_type_scat_dispersion_real
_atom_type_scat_dispersion_imag
_atom_type_scat_source
C C 0.0181 0.0091 'International Tables Vol C Tables 4.2.6.8 and 6.1.1.4'
H H 0.0000 0.0000 'International Tables Vol C Tables 4.2.6.8 and 6.1.1.4'
N N 0.0311 0.0180 'International Tables Vol C Tables 4.2.6.8 and 6.1.1.4'
O O 0.0492 0.0322 'International Tables Vol C Tables 4.2.6.8 and 6.1.1.4'
F F 0.0727 0.0534 'International Tables Vol C Tables 4.2.6.8 and 6.1.1.4'

loop_
_geom_angle_atom_site_label_1
_geom_angle_atom_site_label_2
_geom_angle_atom_site_label_3
_geom_angle
_geom_angle_publ_flag
F1 C1 C2 120.41(14) y
F1 C1 C10 118.65(15) y
C2 C1 C10 120.94(13) y
C1 C2 C3 119.74(14) y
C1 C2 H2 120.1 ?
C3 C2 H2 120.1 ?
C2 C3 C8 119.33(14) y
C2 C3 C4 121.26(13) y
C8 C3 C4 119.41(12) y
C5 C4 C3 121.21(13) y
C5 C4 H4 119.4 ?
C3 C4 H4 119.4 ?
C4 C5 C6 121.10(14) y
C4 C5 H5 119.5 ?
C6 C5 H5 119.5 ?
N1 C6 C5 116.42(12) y
N1 C6 C7 109.95(12) y
C5 C6 C7 111.96(11) y
N1 C6 H6 105.9 ?
C5 C6 H6 105.9 ?
C7 C6 H6 105.9 ?
O1 C7 C8 107.60(11) y
O1 C7 C15 109.67(12) y
C8 C7 C15 107.69(11) y
O1 C7 C6 109.14(11) y
C8 C7 C6 109.78(11) y
C15 C7 C6 112.83(12) y
C9 C8 C3 120.12(12) y
C9 C8 C7 120.07(13) y
C3 C8 C7 119.45(13) y
C10 C9 C8 119.14(15) y
C10 C9 H9 120.4 ?
C8 C9 H9 120.4 ?
F2 C10 C1 119.08(14) y
F2 C10 C9 120.20(15) y
C1 C10 C9 120.72(15) y
N1 C11 C12 108.78(13) y
N1 C11 H11A 109.9 ?
C12 C11 H11A 109.9 ?
N1 C11 H11B 109.9 ?
C12 C11 H11B 109.9 ?
H11A C11 H11B 108.3 ?
O2 C12 C11 111.73(12) y
O2 C12 H12A 109.3 ?
C11 C12 H12A 109.3 ?
O2 C12 H12B 109.3 ?
C11 C12 H12B 109.3 ?
H12A C12 H12B 107.9 ?
O2 C13 C14 110.77(12) y
O2 C13 H13A 109.5 ?
C14 C13 H13A 109.5 ?
O2 C13 H13B 109.5 ?
C14 C13 H13B 109.5 ?
H13A C13 H13B 108.1 ?
N1 C14 C13 108.33(11) y
N1 C14 H14A 110 ?
C13 C14 H14A 110 ?
N1 C14 H14B 110 ?
C13 C14 H14B 110 ?
H14A C14 H14B 108.4 ?
C11 N1 C14 108.40(12) y
C11 N1 C6 114.03(11) y
C14 N1 C6 117.31(11) y
C7 O1 H1 109.5 ?
C13 O2 C12 110.55(12) y
C7 C15 H15A 109.5 ?
C7 C15 H15B 109.5 ?
H15A C15 H15B 109.5 ?
C7 C15 H15C 109.5 ?
H15A C15 H15C 109.5 ?
H15B C15 H15C 109.5 ?

loop_
_geom_bond_atom_site_label_1
_geom_bond_atom_site_label_2
_geom_bond_distance
_geom_bond_publ_flag
C1 F1 1.3532(15) y
C1 C2 1.372(3) y
C1 C10 1.377(2) y
C2 C3 1.3990(19) y
C2 H2 0.95 ?
C3 C8 1.4074(19) y
C3 C4 1.464(2) y
C4 C5 1.331(2) y
C4 H4 0.95 ?
C5 C6 1.511(2) y
C5 H5 0.95 ?
C6 N1 1.4669(16) y
C6 C7 1.546(2) y
C6 H6 1 ?
C7 O1 1.4202(16) y
C7 C8 1.5228(17) y
C7 C15 1.5313(18) y
C8 C9 1.393(2) y
C9 C10 1.387(2) y
C9 H9 0.95 ?
C10 F2 1.355(2) y
C11 N1 1.4571(18) y
C11 C12 1.516(2) y
C11 H11a 0.99 ?
C11 H11b 0.99 ?
C12 O2 1.432(2) y
C12 H12a 0.99 ?
C12 H12b 0.99 ?
C13 O2 1.431(2) y
C13 C14 1.5207(18) y
C13 H13a 0.99 ?
C13 H13b 0.99 ?
C14 N1 1.4667(18) y
C14 H14a 0.99 ?
C14 H14b 0.99 ?
O1 H1 0.84 ?
C15 H15a 0.98 ?
C15 H15b 0.98 ?
C15 H15c 0.98 ?

loop_
_geom_hbond_atom_site_label_D
_geom_hbond_atom_site_label_H
_geom_hbond_atom_site_label_A
_geom_hbond_distance_DH
_geom_hbond_distance_HA
_geom_hbond_distance_DA
_geom_hbond_angle_DHA
_geom_hbond_site_symmetry_A
O1 H1 O2 0.84 2.06 2.8773(15) 163.1 2_655
O1 H1 N1 0.84 2.57 2.9028(18) 104.7 .
